data_4126418
loop_
_publ_author_name
'Shen, Liang'
'Zhao, Kai'
'Doitomi, Kazuki'
'Ganguly, Rakesh'
'Li, Yong-Xin'
'Shen, Zhi-Liang'
'Hirao, Hajime'
'Loh, Teck-Peng'

_publ_section_title
;
 Lewis Acid-Catalyzed Selective [2 + 2]-Cycloaddition and Dearomatizing
 Cascade Reaction of Aryl Alkynes with Acrylates.
;
_journal_name_full 'Journal of the American Chemical Society'
_journal_paper_doi 10.1021/jacs.7b07997
_journal_year 2017
_chemical_formula_sum 'C23 H26 Br2 O2'
_chemical_formula_weight 494.26
_space_group_crystal_system triclinic
_space_group_IT_number 2
_space_group_name_Hall '-P 1'
_space_group_name_H-M_alt 'P -1'
_symmetry_space_group_name_Hall '-P 1'
_symmetry_space_group_name_H-M 'P -1'
_atom_sites_solution_hydrogens geom
_cell_angle_alpha 89.442(3)
_cell_angle_beta 82.532(3)
_cell_angle_gamma 83.422(3)
_cell_formula_units_Z 2
_cell_length_a 7.7807(4)
_cell_length_b 10.8974(5)
_cell_length_c 12.8013(6)
_cell_measurement_reflns_used 2951
_cell_measurement_temperature 153.(2)
_cell_measurement_theta_max 22.9506
_cell_measurement_theta_min 2.4792
_cell_volume 1069.11(9)
_computing_cell_refinement 'SAINT V8.34A (Bruker AXS Inc., 2013)'
_computing_data_collection 'APEX2 (Bruker AXS Inc., 2014)'
_computing_data_reduction 'SAINT V8.34A (Bruker AXS Inc., 2013)'
_computing_molecular_graphics 'XP (Bruker AXS Inc., 2014)'
_computing_publication_material 'APEX2 (Bruker AXS Inc., 2014)'
_computing_structure_refinement 'SHELXL-2014/7 (Sheldrick, 2014)'
_computing_structure_solution 'SHELXT (Bruker AXS Inc., 2014)'
_diffrn_ambient_temperature 153.(2)
_diffrn_detector_area_resol_mean 8.3333
_diffrn_measured_fraction_theta_full 0.996
_diffrn_measured_fraction_theta_max 0.996
_diffrn_measurement_device_type 'CCD area detector'
_diffrn_measurement_method 'phi and omega scans'
_diffrn_radiation_monochromator graphite
_diffrn_radiation_type MoK\a
_diffrn_radiation_wavelength 0.71073
_diffrn_reflns_av_R_equivalents 0.0752
_diffrn_reflns_av_unetI/netI 0.0956
_diffrn_reflns_limit_h_max 11
_diffrn_reflns_limit_h_min -11
_diffrn_reflns_limit_k_max 15
_diffrn_reflns_limit_k_min -15
_diffrn_reflns_limit_l_max 18
_diffrn_reflns_limit_l_min -18
_diffrn_reflns_number 21246
_diffrn_reflns_theta_full 31.08
_diffrn_reflns_theta_max 31.08
_diffrn_reflns_theta_min 1.88
_diffrn_source 'fine-focus sealed tube'
_exptl_absorpt_coefficient_mu 3.806
_exptl_absorpt_correction_T_max 0.75
_exptl_absorpt_correction_T_min 0.54
_exptl_absorpt_correction_type multi-scan
_exptl_absorpt_process_details 'SADABS V2014/5 (Bruker AXS Inc.)'
_exptl_crystal_colour 'light yellow'
_exptl_crystal_density_diffrn 1.535
_exptl_crystal_density_method 'not measured'
_exptl_crystal_description block
_exptl_crystal_F_000 500
_exptl_crystal_size_max 0.180
_exptl_crystal_size_mid 0.140
_exptl_crystal_size_min 0.080
_refine_diff_density_max 1.629
_refine_diff_density_min -0.623
_refine_ls_extinction_method none
_refine_ls_goodness_of_fit_ref 0.989
_refine_ls_hydrogen_treatment constr
_refine_ls_matrix_type full
_refine_ls_number_parameters 248
_refine_ls_number_reflns 6844
_refine_ls_number_restraints 0
_refine_ls_restrained_S_all 0.989
_refine_ls_R_factor_all 0.1052
_refine_ls_R_factor_gt 0.0444
_refine_ls_shift/su_max 0.001
_refine_ls_shift/su_mean 0.000
_refine_ls_structure_factor_coef Fsqd
_refine_ls_weighting_details 'w=1/[\s^2^(Fo^2^)+(0.0527P)^2^] where P=(Fo^2^+2Fc^2^)/3'
_refine_ls_weighting_scheme calc
_refine_ls_wR_factor_gt 0.0941
_refine_ls_wR_factor_ref 0.1224
_reflns_number_gt 4009
_reflns_number_total 6844
_reflns_threshold_expression 'I > 2\s(I)'
_cod_data_source_file ja7b07997_si_004.cif
_cod_data_source_block I
_cod_database_code 4126418

loop_
_space_group_symop_operation_xyz
'x, y, z'
'-x, -y, -z'

loop_
_atom_site_type_symbol
_atom_site_label
_atom_site_fract_x
_atom_site_fract_y
_atom_site_fract_z
_atom_site_U_iso_or_equiv
_atom_site_adp_type
_atom_site_calc_flag
_atom_site_refinement_flags_adp
_atom_site_refinement_flags_posn
_atom_site_occupancy
Br Br1 0.60782(5) 0.51037(3) 0.67923(3) 0.03544(12) Uani d . . 1
Br Br2 1.23185(5) 0.69217(3) 0.82817(3) 0.02931(11) Uani d . . 1
C C1 0.7934(4) 0.4004(3) 0.6071(3) 0.0260(8) Uani d . . 1
C C2 0.7599(5) 0.3632(4) 0.4996(3) 0.0369(9) Uani d . . 1
H H2A 0.7765 0.4325 0.4501 0.044 Uiso calc U R 1
H H2B 0.6376 0.345 0.5027 0.044 Uiso calc U R 1
C C3 0.8830(5) 0.2494(4) 0.4590(3) 0.0372(9) Uani d . . 1
H H3A 0.8779 0.2378 0.3829 0.045 Uiso calc U R 1
H H3B 0.8463 0.175 0.4966 0.045 Uiso calc U R 1
C C4 1.0702(5) 0.2661(3) 0.4769(3) 0.0293(8) Uani d . . 1
H H4 1.0976 0.3464 0.4441 0.035 Uiso calc U R 1
C C5 1.0833(4) 0.2764(3) 0.5951(3) 0.0243(7) Uani d . . 1
H H5 1.1941 0.312 0.6021 0.029 Uiso calc U R 1
C C6 1.0909(5) 0.1516(3) 0.6519(3) 0.0285(8) Uani d . . 1
H H6A 0.9957 0.1063 0.6334 0.034 Uiso calc U R 1
H H6B 1.203 0.1019 0.6268 0.034 Uiso calc U R 1
C C7 1.0744(4) 0.1645(3) 0.7690(3) 0.0270(8) Uani d . . 1
C C8 1.0205(4) 0.2712(3) 0.8181(3) 0.0249(7) Uani d . . 1
H H8 1.0209 0.2735 0.8922 0.03 Uiso calc U R 1
C C9 0.9583(4) 0.3900(3) 0.7647(3) 0.0212(7) Uani d . . 1
H H9 0.842 0.4233 0.8027 0.025 Uiso calc U R 1
C C11 1.1982(5) 0.1676(3) 0.4229(3) 0.0326(8) Uani d . . 1
C C10 0.9351(4) 0.3621(3) 0.6523(3) 0.0232(7) Uani d . . 1
C C12 1.4956(6) 0.0996(4) 0.3769(4) 0.0472(11) Uani d . . 1
H H12A 1.4718 0.0146 0.3931 0.071 Uiso calc U R 1
H H12B 1.6097 0.1122 0.397 0.071 Uiso calc U R 1
H H12C 1.4961 0.1142 0.3012 0.071 Uiso calc U R 1
C C13 1.1179(5) 0.0470(3) 0.8297(4) 0.0447(11) Uani d . . 1
H H13A 1.2409 0.0157 0.8099 0.067 Uiso calc U R 1
H H13B 1.0442 -0.0153 0.8129 0.067 Uiso calc U R 1
H H13C 1.0967 0.0648 0.9055 0.067 Uiso calc U R 1
C C14 1.0837(4) 0.4847(3) 0.7721(3) 0.0216(7) Uani d . . 1
H H14 1.199 0.4668 0.7369 0.026 Uiso calc U R 1
C C15 1.0449(4) 0.5911(3) 0.8240(3) 0.0221(7) Uani d . . 1
C C16 0.8795(4) 0.6421(3) 0.8855(3) 0.0221(7) Uani d . . 1
C C17 0.7935(4) 0.5715(3) 0.9625(3) 0.0244(7) Uani d . . 1
H H17 0.8415 0.4892 0.9746 0.029 Uiso calc U R 1
C C18 0.6382(5) 0.6200(3) 1.0219(3) 0.0281(8) Uani d . . 1
H H18 0.5822 0.5707 1.0745 0.034 Uiso calc U R 1
C C19 0.5648(5) 0.7383(3) 1.0053(3) 0.0315(8) Uani d . . 1
C C20 0.6506(5) 0.8082(3) 0.9286(3) 0.0364(9) Uani d . . 1
H H20 0.6017 0.8902 0.9162 0.044 Uiso calc U R 1
C C21 0.8046(5) 0.7619(3) 0.8699(3) 0.0305(8) Uani d . . 1
H H21 0.8604 0.8123 0.8181 0.037 Uiso calc U R 1
C C22 0.4005(5) 0.7919(4) 1.0730(4) 0.0434(10) Uani d . . 1
H H22A 0.3165 0.7297 1.0802 0.052 Uiso calc U R 1
H H22B 0.3473 0.8645 1.0368 0.052 Uiso calc U R 1
C C23 0.4300(6) 0.8309(4) 1.1822(4) 0.0501(11) Uani d . . 1
H H23A 0.486 0.7602 1.2179 0.075 Uiso calc U R 1
H H23B 0.3176 0.8603 1.223 0.075 Uiso calc U R 1
H H23C 0.5053 0.8975 1.1761 0.075 Uiso calc U R 1
O O1 1.1640(4) 0.0833(3) 0.3720(2) 0.0481(8) Uani d . . 1
O O2 1.3622(3) 0.1846(2) 0.4349(2) 0.0373(6) Uani d . . 1

loop_
_atom_site_aniso_label
_atom_site_aniso_U_11
_atom_site_aniso_U_22
_atom_site_aniso_U_33
_atom_site_aniso_U_12
_atom_site_aniso_U_13
_atom_site_aniso_U_23
Br1 0.02221(19) 0.0348(2) 0.0470(3) 0.00575(15) -0.00389(17) 0.00055(18)
Br2 0.02523(19) 0.02582(19) 0.0382(2) -0.01040(14) -0.00217(15) -0.00621(15)
C1 0.0187(16) 0.0242(17) 0.034(2) -0.0023(13) -0.0009(14) 0.0007(15)
C2 0.0249(19) 0.052(2) 0.035(2) -0.0044(17) -0.0100(17) -0.0020(19)
C3 0.033(2) 0.050(2) 0.032(2) -0.0127(18) -0.0086(17) -0.0134(18)
C4 0.0278(19) 0.0289(18) 0.031(2) -0.0068(15) 0.0001(15) -0.0115(15)
C5 0.0195(16) 0.0226(16) 0.031(2) -0.0069(13) -0.0002(14) -0.0077(14)
C6 0.0247(18) 0.0176(16) 0.042(2) -0.0007(13) -0.0023(16) -0.0097(15)
C7 0.0218(17) 0.0226(17) 0.038(2) -0.0051(13) -0.0051(15) 0.0043(15)
C8 0.0201(16) 0.0251(17) 0.029(2) -0.0028(13) -0.0023(14) 0.0016(15)
C9 0.0163(15) 0.0196(15) 0.0270(18) -0.0029(12) 0.0007(13) -0.0048(13)
C11 0.035(2) 0.033(2) 0.031(2) -0.0138(16) 0.0027(16) -0.0080(16)
C10 0.0206(16) 0.0199(16) 0.0298(19) -0.0067(13) -0.0020(14) -0.0024(14)
C12 0.036(2) 0.048(3) 0.055(3) -0.0063(19) 0.010(2) -0.017(2)
C13 0.035(2) 0.0214(19) 0.078(3) -0.0011(16) -0.008(2) 0.005(2)
C14 0.0178(16) 0.0212(16) 0.0257(18) -0.0014(12) -0.0029(13) 0.0003(14)
C15 0.0236(17) 0.0203(16) 0.0238(18) -0.0072(13) -0.0036(14) -0.0010(13)
C16 0.0209(16) 0.0210(16) 0.0253(18) -0.0045(13) -0.0032(14) -0.0060(13)
C17 0.0248(18) 0.0232(17) 0.0253(19) -0.0041(14) -0.0022(14) -0.0034(14)
C18 0.0259(18) 0.0323(19) 0.027(2) -0.0082(15) -0.0015(15) -0.0056(15)
C19 0.0223(18) 0.034(2) 0.038(2) -0.0008(15) -0.0036(16) -0.0163(16)
C20 0.034(2) 0.0215(18) 0.051(3) 0.0040(15) -0.0005(18) -0.0062(17)
C21 0.031(2) 0.0218(17) 0.039(2) -0.0026(15) -0.0043(17) -0.0020(16)
C22 0.024(2) 0.048(2) 0.055(3) 0.0018(18) 0.0029(19) -0.022(2)
C23 0.036(2) 0.055(3) 0.055(3) -0.004(2) 0.009(2) -0.023(2)
O1 0.0441(18) 0.0459(17) 0.054(2) -0.0173(14) 0.0076(15) -0.0287(15)
O2 0.0269(14) 0.0352(14) 0.0485(17) -0.0042(11) 0.0023(12) -0.0194(13)

loop_
_atom_type_symbol
_atom_type_description
_atom_type_scat_dispersion_real
_atom_type_scat_dispersion_imag
_atom_type_scat_source
C C 0.0033 0.0016 'International Tables Vol C Tables 4.2.6.8 and 6.1.1.4'
H H 0.0000 0.0000 'International Tables Vol C Tables 4.2.6.8 and 6.1.1.4'
O O 0.0106 0.0060 'International Tables Vol C Tables 4.2.6.8 and 6.1.1.4'
Br Br -0.2901 2.4595 'International Tables Vol C Tables 4.2.6.8 and 6.1.1.4'

loop_
_geom_angle_atom_site_label_1
_geom_angle_atom_site_label_2
_geom_angle_atom_site_label_3
_geom_angle
C10 C1 C2 125.6(3)
C10 C1 Br1 121.0(3)
C2 C1 Br1 113.4(2)
C1 C2 C3 111.1(3)
C2 C3 C4 109.7(3)
C11 C4 C3 111.4(3)
C11 C4 C5 113.0(3)
C3 C4 C5 110.6(3)
C10 C5 C6 108.2(3)
C10 C5 C4 112.5(3)
C6 C5 C4 113.5(3)
C7 C6 C5 112.9(3)
C8 C7 C6 122.4(3)
C8 C7 C13 121.4(4)
C6 C7 C13 116.2(3)
C7 C8 C9 124.9(3)
C14 C9 C10 112.6(3)
C14 C9 C8 110.1(3)
C10 C9 C8 109.3(3)
O1 C11 O2 122.5(4)
O1 C11 C4 125.9(4)
O2 C11 C4 111.6(3)
C1 C10 C5 121.2(3)
C1 C10 C9 124.7(3)
C5 C10 C9 113.9(3)
C15 C14 C9 124.9(3)
C14 C15 C16 129.3(3)
C14 C15 Br2 117.0(3)
C16 C15 Br2 113.6(2)
C21 C16 C17 117.8(3)
C21 C16 C15 121.6(3)
C17 C16 C15 120.6(3)
C18 C17 C16 120.9(3)
C19 C18 C17 120.8(3)
C18 C19 C20 118.1(3)
C18 C19 C22 120.5(4)
C20 C19 C22 121.3(3)
C21 C20 C19 121.7(3)
C20 C21 C16 120.7(3)
C19 C22 C23 113.8(3)
C11 O2 C12 115.2(3)

loop_
_geom_bond_atom_site_label_1
_geom_bond_atom_site_label_2
_geom_bond_distance
Br1 C1 1.910(4)
Br2 C15 1.929(3)
C1 C10 1.334(5)
C1 C2 1.502(5)
C2 C3 1.528(6)
C3 C4 1.534(5)
C4 C11 1.488(5)
C4 C5 1.536(5)
C5 C10 1.512(5)
C5 C6 1.535(4)
C6 C7 1.494(5)
C7 C8 1.326(5)
C7 C13 1.520(5)
C8 C9 1.517(4)
C9 C14 1.511(4)
C9 C10 1.512(5)
C11 O1 1.205(4)
C11 O2 1.339(4)
C12 O2 1.442(5)
C14 C15 1.325(5)
C15 C16 1.472(5)
C16 C21 1.391(4)
C16 C17 1.394(4)
C17 C18 1.393(5)
C18 C19 1.375(5)
C19 C20 1.386(5)
C19 C22 1.509(5)
C20 C21 1.374(5)
C22 C23 1.518(6)
